data_4038514
loop_
_publ_author_name
'Wang, Dandan'
'Guo, Xing'
'Wu, Hao'
'Wu, Qinghua'
'Wang, Hua'
'Zhang, Xiankang'
'Hao, Erhong'
'Jiao, Lijuan'

_publ_section_title
;
 Visible Light Excitation of BODIPYs Enables Dehydrogenative Enamination
 at Their \a-Positions with Aliphatic Amines.
;
_journal_issue 13
_journal_name_full 'The Journal of organic chemistry'
_journal_page_first 8360
_journal_page_last 8370
_journal_paper_doi 10.1021/acs.joc.0c00620
_journal_volume 85
_journal_year 2020
_chemical_absolute_configuration unk
_chemical_formula_moiety 'C30 H29 B Br2 Cl F2 N3'
_chemical_formula_sum 'C30 H29 B Br2 Cl F2 N3'
_chemical_formula_weight 675.64
_space_group_crystal_system orthorhombic
_space_group_IT_number 19
_space_group_name_Hall 'P 2ac 2ab'
_space_group_name_H-M_alt 'P 21 21 21'
_atom_sites_solution_hydrogens mixed
_audit_creation_date 2019-12-22
_audit_creation_method
;
Olex2 1.2
(compiled 2018.05.29 svn.r3508 for OlexSys, GUI svn.r5506)
;
_cell_angle_alpha 90
_cell_angle_beta 90
_cell_angle_gamma 90
_cell_formula_units_Z 4
_cell_length_a 8.7637(3)
_cell_length_b 17.0551(7)
_cell_length_c 20.6021(9)
_cell_measurement_reflns_used 9946
_cell_measurement_temperature 298.15
_cell_measurement_theta_max 27.26
_cell_measurement_theta_min 2.92
_cell_volume 3079.3(2)
_computing_molecular_graphics 'Olex2 (Dolomanov et al., 2009)'
_computing_publication_material 'Olex2 (Dolomanov et al., 2009)'
_computing_structure_refinement 'ShelXL (Sheldrick, 2015)'
_computing_structure_solution 'SHELXT 2014/5 (Sheldrick, 2014)'
_diffrn_ambient_temperature 298.15
_diffrn_measured_fraction_theta_full 0.996
_diffrn_measured_fraction_theta_max 0.996
_diffrn_measurement_device_type 'Bruker APEX-II CCD'
_diffrn_measurement_method '\f and \w scans'
_diffrn_radiation_type MoK\a
_diffrn_radiation_wavelength 0.71073
_diffrn_reflns_av_R_equivalents 0.0571
_diffrn_reflns_av_unetI/netI 0.0207
_diffrn_reflns_Laue_measured_fraction_full 0.996
_diffrn_reflns_Laue_measured_fraction_max 0.996
_diffrn_reflns_limit_h_max 11
_diffrn_reflns_limit_h_min -11
_diffrn_reflns_limit_k_max 22
_diffrn_reflns_limit_k_min -22
_diffrn_reflns_limit_l_max 26
_diffrn_reflns_limit_l_min -26
_diffrn_reflns_number 134960
_diffrn_reflns_point_group_measured_fraction_full 0.997
_diffrn_reflns_point_group_measured_fraction_max 0.997
_diffrn_reflns_theta_full 25.242
_diffrn_reflns_theta_max 27.555
_diffrn_reflns_theta_min 2.794
_exptl_absorpt_coefficient_mu 2.755
_exptl_absorpt_correction_T_max 0.7456
_exptl_absorpt_correction_T_min 0.5675
_exptl_absorpt_correction_type multi-scan
_exptl_absorpt_process_details
'SADABS-2014/5 (Bruker,2014/5) was used for absorption correction. wR2(int) was 0.0875 before and 0.0566 after correction. The Ratio of minimum to maximum transmission is 0.7611. The \l/2 correction factor is Not present.'
_exptl_crystal_colour colourless
_exptl_crystal_colour_primary colourless
_exptl_crystal_density_diffrn 1.457
_exptl_crystal_description block
_exptl_crystal_F_000 1360
_exptl_crystal_size_max 0.21
_exptl_crystal_size_mid 0.2
_exptl_crystal_size_min 0.2
_refine_diff_density_max 1.017
_refine_diff_density_min -0.632
_refine_diff_density_rms 0.067
_refine_ls_abs_structure_details
;
 Flack x determined using 2005 quotients [(I+)-(I-)]/[(I+)+(I-)]
 (Parsons, Flack and Wagner, Acta Cryst. B69 (2013) 249-259).
;
_refine_ls_abs_structure_Flack 0.4565(15)
_refine_ls_extinction_method none
_refine_ls_goodness_of_fit_ref 1.051
_refine_ls_hydrogen_treatment constr
_refine_ls_matrix_type full
_refine_ls_number_parameters 410
_refine_ls_number_reflns 7096
_refine_ls_number_restraints 86
_refine_ls_restrained_S_all 1.050
_refine_ls_R_factor_all 0.0815
_refine_ls_R_factor_gt 0.0574
_refine_ls_shift/su_max 0.001
_refine_ls_shift/su_mean 0.000
_refine_ls_structure_factor_coef Fsqd
_refine_ls_weighting_details 'w=1/[\s^2^(Fo^2^)+(0.0741P)^2^+4.5420P] where P=(Fo^2^+2Fc^2^)/3'
_refine_ls_weighting_scheme calc
_refine_ls_wR_factor_gt 0.1435
_refine_ls_wR_factor_ref 0.1622
_reflns_Friedel_coverage 0.783
_reflns_Friedel_fraction_full 1.000
_reflns_Friedel_fraction_max 0.999
_reflns_number_gt 5441
_reflns_number_total 7096
_reflns_threshold_expression 'I > 2\s(I)'
_cod_data_source_file jo0c00620_si_002.cif
_cod_data_source_block mo_20191221c_0m
_cod_depositor_comments 'Adding full bibliography for 4038510--4038515.cif.'
_cod_database_code 4038514
_shelx_shelxl_version_number 2018/3
_shelx_space_group_comment
;
The symmetry employed for this shelxl refinement is uniquely defined
by the following loop, which should always be used as a source of
symmetry information in preference to the above space-group names.
They are only intended as comments.
;
_shelx_estimated_absorpt_t_max 0.609
_shelx_estimated_absorpt_t_min 0.595
_olex2_refinement_description
;
1. Fixed Uiso
 At 1.2 times of:
  All C(H) groups, All C(H,H) groups
 At 1.5 times of:
  All C(H,H,H) groups
2. Restrained distances
 C27-C28
 1.54 with sigma of 0.001
 C26-C25 \\sim C26A-C25
 with sigma of 0.02
3. Uiso/Uaniso restraints and constraints
Uanis(C30A) \\sim Ueq, Uanis(C28A) \\sim Ueq: with sigma of 0.01 and sigma for
terminal atoms of 0.02
4. Rigid body (RIGU) restrains
 C27, C28, C29, C30
 with sigma for 1-2 distances of 0.01 and sigma for 1-3 distances of 0.02
 N3, C25, C26, C27, C28, C29, C30
 with sigma for 1-2 distances of 0.001 and sigma for 1-3 distances of 0.002
 N3A, C25, C26A, C27A, C28A, C29A, C30A
 with sigma for 1-2 distances of 0.001 and sigma for 1-3 distances of 0.002
5. Others
 Sof(N3A)=Sof(H25A)=Sof(C26A)=Sof(H26A)=Sof(C27A)=Sof(H27C)=Sof(H27D)=
 Sof(C28A)=Sof(H28D)=Sof(H28E)=Sof(H28F)=Sof(C29A)=Sof(H29C)=Sof(H29D)=
 Sof(C30A)=Sof(H30D)=Sof(H30E)=Sof(H30F)=1-FVAR(1)
 Sof(N3)=Sof(H25)=Sof(C26)=Sof(H26)=Sof(C27)=Sof(H27A)=Sof(H27B)=Sof(C28)=
 Sof(H28A)=Sof(H28B)=Sof(H28C)=Sof(C29)=Sof(H29A)=Sof(H29B)=Sof(C30)=Sof(H30A)=
 Sof(H30B)=Sof(H30C)=FVAR(1)
6.a Riding coordinates:
 C28(H28A,H28B,H28C), C28A(H28D,H28E,H28F), C30(H30A,H30B,H30C), C30A(H30D,
 H30E,H30F)
6.b Secondary CH2 refined with riding coordinates:
 C27(H27A,H27B), C27A(H27C,H27D), C29(H29A,H29B), C29A(H29C,H29D)
6.c Aromatic/amide H refined with riding coordinates:
 C3(H3), C7(H7), C11(H11), C12(H12), C14(H14), C15(H15), C18(H18), C20(H20),
 C25(H25), C25(H25A), C26(H26), C26A(H26A)
6.d Idealised Me refined as rotating group:
 C22(H22A,H22B,H22C), C23(H23A,H23B,H23C), C24(H24A,H24B,H24C)
;
_olex2_submission_special_instructions 'No special instructions were received'

loop_
_space_group_symop_operation_xyz
'x, y, z'
'-x+1/2, -y, z+1/2'
'-x, y+1/2, -z+1/2'
'x+1/2, -y+1/2, -z'

loop_
_atom_site_label
_atom_site_type_symbol
_atom_site_fract_x
_atom_site_fract_y
_atom_site_fract_z
_atom_site_U_iso_or_equiv
_atom_site_adp_type
_atom_site_occupancy
_atom_site_site_symmetry_order
_atom_site_calc_flag
_atom_site_refinement_flags_posn
_atom_site_refinement_flags_adp
_atom_site_refinement_flags_occupancy
_atom_site_disorder_assembly
_atom_site_disorder_group
Br1 Br 0.39292(12) 0.77454(4) 0.64507(4) 0.0687(3) Uani 1 1 d . . . . .
Br2 Br 0.41123(17) 0.16517(5) 0.63353(5) 0.0892(4) Uani 1 1 d . . . . .
Cl1 Cl 0.3559(5) 0.7681(2) 0.31740(13) 0.1242(13) Uani 1 1 d . . . . .
F1 F 0.5815(6) 0.4716(3) 0.5172(2) 0.0788(14) Uani 1 1 d . . . . .
F2 F 0.3260(6) 0.4749(3) 0.5072(2) 0.0743(14) Uani 1 1 d . . . . .
N1 N 0.4363(6) 0.5451(3) 0.5965(3) 0.0436(12) Uani 1 1 d . . . . .
N2 N 0.4358(7) 0.3992(3) 0.5935(3) 0.0468(13) Uani 1 1 d . . . . .
N3 N 0.389(3) 0.2199(11) 0.4162(7) 0.099(5) Uani 0.585(17) 1 d . U P A 1
N3A N 0.369(5) 0.275(2) 0.3960(14) 0.135(9) Uani 0.415(17) 1 d . U P A 2
C1 C 0.4113(8) 0.6218(4) 0.5800(3) 0.0445(14) Uani 1 1 d . . . . .
C2 C 0.4122(9) 0.6646(3) 0.6381(3) 0.0472(15) Uani 1 1 d . . . . .
C3 C 0.4375(8) 0.6157(4) 0.6892(3) 0.0476(16) Uani 1 1 d . . . . .
H3 H 0.445336 0.629394 0.732786 0.057 Uiso 1 1 calc R . . . .
C4 C 0.4493(7) 0.5408(3) 0.6627(3) 0.0410(13) Uani 1 1 d . . . . .
C5 C 0.4615(7) 0.4685(4) 0.6957(3) 0.0434(14) Uani 1 1 d . . . . .
C6 C 0.4498(9) 0.3992(4) 0.6619(3) 0.0490(17) Uani 1 1 d . . . . .
C7 C 0.4460(10) 0.3206(4) 0.6845(3) 0.056(2) Uani 1 1 d . . . . .
H7 H 0.455313 0.304063 0.727280 0.067 Uiso 1 1 calc R . . . .
C8 C 0.4260(10) 0.2740(4) 0.6314(3) 0.0591(19) Uani 1 1 d . . . . .
C9 C 0.4232(10) 0.3231(4) 0.5736(4) 0.0582(19) Uani 1 1 d . . . . .
C10 C 0.3958(9) 0.6535(3) 0.5137(3) 0.0448(14) Uani 1 1 d . . . . .
C11 C 0.5001(9) 0.6367(5) 0.4650(4) 0.0562(18) Uani 1 1 d . . . . .
H11 H 0.579616 0.601887 0.472940 0.067 Uiso 1 1 calc R . . . .
C12 C 0.4864(10) 0.6716(5) 0.4048(4) 0.063(2) Uani 1 1 d . . . . .
H12 H 0.556376 0.660052 0.372207 0.075 Uiso 1 1 calc R . . . .
C13 C 0.3712(12) 0.7225(6) 0.3931(4) 0.072(2) Uani 1 1 d . . . . .
C14 C 0.2687(13) 0.7409(5) 0.4396(4) 0.075(3) Uani 1 1 d . . . . .
H14 H 0.191409 0.776801 0.431187 0.090 Uiso 1 1 calc R . . . .
C15 C 0.2799(11) 0.7055(5) 0.5001(4) 0.063(2) Uani 1 1 d . . . . .
H15 H 0.208070 0.717146 0.531910 0.076 Uiso 1 1 calc R . . . .
C16 C 0.4818(7) 0.4673(4) 0.7677(3) 0.0411(13) Uani 1 1 d . . . . .
C17 C 0.6280(8) 0.4738(4) 0.7939(3) 0.0481(15) Uani 1 1 d . . . . .
C18 C 0.6435(8) 0.4720(4) 0.8612(3) 0.0472(15) Uani 1 1 d . . . . .
H18 H 0.740696 0.476595 0.878967 0.057 Uiso 1 1 calc R . . . .
C19 C 0.5215(9) 0.4638(4) 0.9024(3) 0.0504(16) Uani 1 1 d . . . . .
C20 C 0.3779(9) 0.4599(4) 0.8754(3) 0.0550(16) Uani 1 1 d . . . . .
H20 H 0.293486 0.456442 0.902662 0.066 Uiso 1 1 calc R . . . .
C21 C 0.3555(8) 0.4611(4) 0.8083(3) 0.0501(16) Uani 1 1 d . . . . .
C22 C 0.7657(10) 0.4827(7) 0.7520(4) 0.076(3) Uani 1 1 d . . . . .
H22A H 0.798976 0.431915 0.737591 0.114 Uiso 1 1 calc GR . . . .
H22B H 0.845918 0.507290 0.776294 0.114 Uiso 1 1 calc GR . . . .
H22C H 0.740866 0.514450 0.714990 0.114 Uiso 1 1 calc GR . . . .
C23 C 0.5442(11) 0.4592(6) 0.9750(4) 0.077(3) Uani 1 1 d . . . . .
H23A H 0.465772 0.488814 0.996406 0.116 Uiso 1 1 calc GR . . . .
H23B H 0.642245 0.480476 0.986046 0.116 Uiso 1 1 calc GR . . . .
H23C H 0.539004 0.405477 0.988649 0.116 Uiso 1 1 calc GR . . . .
C24 C 0.1953(10) 0.4578(7) 0.7814(4) 0.078(3) Uani 1 1 d . . . . .
H24A H 0.181935 0.498826 0.750047 0.117 Uiso 1 1 calc GR . . . .
H24B H 0.123328 0.464505 0.816088 0.117 Uiso 1 1 calc GR . . . .
H24C H 0.178939 0.407880 0.761014 0.117 Uiso 1 1 calc GR . . . .
C25 C 0.4132(15) 0.2998(6) 0.5078(5) 0.093(3) Uani 1 1 d D U . . .
H25 H 0.422690 0.341924 0.479391 0.112 Uiso 0.585(17) 1 calc R . P A 1
H25A H 0.386761 0.247030 0.508185 0.112 Uiso 0.415(17) 1 calc R . P A 2
C26 C 0.395(2) 0.2367(9) 0.4790(6) 0.077(5) Uani 0.585(17) 1 d D U P A 1
H26 H 0.382508 0.193640 0.506234 0.093 Uiso 0.585(17) 1 calc R . P A 1
C26A C 0.423(5) 0.3176(18) 0.4537(11) 0.128(11) Uani 0.415(17) 1 d D U P A 2
H26A H 0.472774 0.364809 0.445608 0.154 Uiso 0.415(17) 1 calc R . P A 2
C27 C 0.470(3) 0.2793(14) 0.3709(13) 0.120(7) Uani 0.585(17) 1 d D U P A 1
H27A H 0.529288 0.317947 0.394668 0.145 Uiso 0.585(17) 1 calc R . P A 1
H27B H 0.533661 0.253994 0.338497 0.145 Uiso 0.585(17) 1 calc R . P A 1
C27A C 0.360(5) 0.189(3) 0.3984(15) 0.119(9) Uani 0.415(17) 1 d . U P A 2
H27C H 0.300001 0.169475 0.362370 0.142 Uiso 0.415(17) 1 calc R . P A 2
H27D H 0.312467 0.172234 0.438568 0.142 Uiso 0.415(17) 1 calc R . P A 2
C28 C 0.322(3) 0.313(2) 0.342(2) 0.201(19) Uani 0.585(17) 1 d D U P A 1
H28A H 0.294933 0.285327 0.303558 0.302 Uiso 0.585(17) 1 d R . P A 1
H28B H 0.333943 0.368087 0.332188 0.302 Uiso 0.585(17) 1 d R . P A 1
H28C H 0.243683 0.307087 0.374198 0.302 Uiso 0.585(17) 1 d R . P A 1
C28A C 0.518(7) 0.159(4) 0.395(3) 0.179(17) Uani 0.415(17) 1 d . U P A 2
H28D H 0.562564 0.170779 0.353140 0.269 Uiso 0.415(17) 1 d R . P A 2
H28E H 0.509534 0.102759 0.399080 0.269 Uiso 0.415(17) 1 d R . P A 2
H28F H 0.581794 0.178969 0.428470 0.269 Uiso 0.415(17) 1 d R . P A 2
C29 C 0.368(2) 0.1360(11) 0.3969(9) 0.082(5) Uani 0.585(17) 1 d . U P A 1
H29A H 0.317746 0.107979 0.431711 0.099 Uiso 0.585(17) 1 calc R . P A 1
H29B H 0.303471 0.133429 0.358766 0.099 Uiso 0.585(17) 1 calc R . P A 1
C29A C 0.490(5) 0.321(2) 0.3426(17) 0.126(10) Uani 0.415(17) 1 d . U P A 2
H29C H 0.538993 0.367303 0.360777 0.151 Uiso 0.415(17) 1 calc R . P A 2
H29D H 0.565303 0.286231 0.323834 0.151 Uiso 0.415(17) 1 calc R . P A 2
C30 C 0.513(3) 0.0987(17) 0.3828(12) 0.114(7) Uani 0.585(17) 1 d . U P A 1
H30A H 0.558806 0.122633 0.345399 0.170 Uiso 0.585(17) 1 d R . P A 1
H30B H 0.496066 0.044023 0.374429 0.170 Uiso 0.585(17) 1 d R . P A 1
H30C H 0.579886 0.104353 0.419429 0.170 Uiso 0.585(17) 1 d R . P A 1
C30A C 0.382(7) 0.338(4) 0.304(3) 0.189(17) Uani 0.415(17) 1 d . U P A 2
H30D H 0.365766 0.289511 0.280790 0.283 Uiso 0.415(17) 1 d R . P A 2
H30E H 0.408196 0.378441 0.274120 0.283 Uiso 0.415(17) 1 d R . P A 2
H30F H 0.289686 0.351621 0.326600 0.283 Uiso 0.415(17) 1 d R . P A 2
B1 B 0.4445(10) 0.4738(5) 0.5504(4) 0.0494(17) Uani 1 1 d . . . . .

loop_
_atom_site_aniso_label
_atom_site_aniso_U_11
_atom_site_aniso_U_22
_atom_site_aniso_U_33
_atom_site_aniso_U_23
_atom_site_aniso_U_13
_atom_site_aniso_U_12
Br1 0.1016(6) 0.0400(3) 0.0645(5) -0.0062(3) -0.0211(5) 0.0070(4)
Br2 0.1530(10) 0.0397(4) 0.0748(6) -0.0005(4) -0.0313(7) -0.0020(5)
Cl1 0.182(4) 0.127(2) 0.0638(14) 0.0438(16) -0.0070(18) 0.010(3)
F1 0.102(4) 0.060(3) 0.074(3) 0.000(2) 0.036(3) 0.010(3)
F2 0.116(4) 0.056(2) 0.051(2) -0.005(2) -0.038(2) 0.006(3)
N1 0.052(3) 0.040(3) 0.038(3) 0.004(2) -0.007(2) -0.002(2)
N2 0.064(4) 0.042(3) 0.034(3) -0.005(2) -0.008(3) 0.004(3)
N3 0.181(15) 0.065(7) 0.052(5) -0.020(4) -0.018(7) -0.016(8)
N3A 0.20(2) 0.124(16) 0.081(9) -0.040(10) 0.013(11) 0.001(15)
C1 0.051(4) 0.040(3) 0.042(3) -0.001(2) -0.008(3) 0.007(3)
C2 0.069(4) 0.029(2) 0.044(3) -0.001(2) -0.012(3) 0.001(3)
C3 0.058(4) 0.043(3) 0.041(3) -0.003(3) -0.011(3) -0.001(3)
C4 0.047(3) 0.036(3) 0.040(3) -0.006(2) -0.008(2) 0.000(3)
C5 0.046(3) 0.045(3) 0.040(3) -0.002(3) -0.008(3) 0.000(3)
C6 0.065(5) 0.047(3) 0.036(3) 0.001(3) -0.004(3) 0.013(3)
C7 0.085(6) 0.042(3) 0.041(3) 0.003(3) -0.012(3) 0.001(3)
C8 0.091(6) 0.038(3) 0.048(4) -0.001(3) -0.018(4) -0.005(4)
C9 0.074(5) 0.052(4) 0.048(4) -0.011(3) -0.011(4) -0.004(4)
C10 0.053(4) 0.041(3) 0.040(3) 0.001(2) -0.008(3) -0.001(3)
C11 0.055(4) 0.058(4) 0.055(4) 0.005(3) 0.000(3) 0.001(3)
C12 0.069(5) 0.072(5) 0.047(4) 0.007(4) 0.003(4) -0.007(4)
C13 0.094(7) 0.073(5) 0.048(4) 0.021(4) -0.012(4) -0.008(5)
C14 0.099(7) 0.066(5) 0.060(5) 0.004(4) -0.024(5) 0.023(5)
C15 0.076(5) 0.065(5) 0.048(4) 0.003(3) -0.007(4) 0.012(4)
C16 0.051(4) 0.039(3) 0.034(3) -0.003(3) -0.008(3) 0.002(3)
C17 0.053(4) 0.047(3) 0.044(3) -0.002(3) -0.007(3) 0.001(3)
C18 0.053(4) 0.039(3) 0.049(4) 0.001(3) -0.016(3) 0.002(3)
C19 0.068(4) 0.050(4) 0.033(3) -0.005(3) -0.006(3) 0.003(3)
C20 0.064(4) 0.063(4) 0.039(3) -0.003(3) 0.002(3) 0.003(4)
C21 0.047(4) 0.061(4) 0.042(3) -0.001(3) -0.007(3) -0.003(3)
C22 0.050(5) 0.118(8) 0.059(5) 0.000(5) 0.003(4) 0.005(5)
C23 0.090(6) 0.101(7) 0.041(4) -0.006(4) -0.012(4) -0.004(5)
C24 0.052(5) 0.122(8) 0.059(5) 0.002(5) -0.007(4) -0.014(5)
C25 0.121(9) 0.093(6) 0.066(4) -0.036(4) -0.016(6) -0.003(6)
C26 0.111(12) 0.072(6) 0.049(5) -0.017(4) -0.018(7) 0.005(7)
C26A 0.21(3) 0.109(15) 0.068(5) -0.030(6) 0.000(8) 0.029(16)
C27 0.194(18) 0.071(9) 0.097(13) 0.002(9) 0.024(13) 0.017(11)
C27A 0.17(2) 0.125(16) 0.061(15) -0.027(13) -0.023(15) 0.008(15)
C28 0.20(2) 0.16(3) 0.25(4) 0.11(3) 0.00(2) 0.00(2)
C28A 0.18(2) 0.17(2) 0.19(3) -0.02(2) -0.007(18) 0.026(18)
C29 0.109(11) 0.067(7) 0.071(9) -0.030(7) -0.007(8) -0.007(7)
C29A 0.19(2) 0.107(19) 0.079(11) -0.035(13) 0.018(13) 0.025(16)
C30 0.128(13) 0.123(16) 0.090(14) -0.012(13) 0.008(10) 0.024(12)
C30A 0.21(2) 0.21(3) 0.15(2) 0.04(2) -0.012(17) 0.00(2)
B1 0.063(5) 0.047(4) 0.038(4) -0.004(3) -0.004(3) 0.005(4)

loop_
_atom_type_symbol
_atom_type_description
_atom_type_scat_dispersion_real
_atom_type_scat_dispersion_imag
_atom_type_scat_source
C C 0.0033 0.0016 'International Tables Vol C Tables 4.2.6.8 and 6.1.1.4'
H H 0.0000 0.0000 'International Tables Vol C Tables 4.2.6.8 and 6.1.1.4'
B B 0.0013 0.0007 'International Tables Vol C Tables 4.2.6.8 and 6.1.1.4'
Br Br -0.2901 2.4595 'International Tables Vol C Tables 4.2.6.8 and 6.1.1.4'
Cl Cl 0.1484 0.1585 'International Tables Vol C Tables 4.2.6.8 and 6.1.1.4'
F F 0.0171 0.0103 'International Tables Vol C Tables 4.2.6.8 and 6.1.1.4'
N N 0.0061 0.0033 'International Tables Vol C Tables 4.2.6.8 and 6.1.1.4'

loop_
_geom_angle_atom_site_label_1
_geom_angle_atom_site_label_2
_geom_angle_atom_site_label_3
_geom_angle
_geom_angle_site_symmetry_1
_geom_angle_site_symmetry_3
_geom_angle_publ_flag
C1 N1 C4 108.2(5) . . ?
C1 N1 B1 127.4(5) . . ?
C4 N1 B1 124.4(5) . . ?
C6 N2 B1 124.3(5) . . ?
C9 N2 C6 107.9(6) . . ?
C9 N2 B1 127.7(6) . . ?
C26 N3 C27 115.4(18) . . ?
C26 N3 C29 118.1(16) . . ?
C29 N3 C27 121.5(17) . . ?
C26A N3A C27A 119(3) . . ?
C26A N3A C29A 95(3) . . ?
C27A N3A C29A 120(3) . . ?
N1 C1 C2 106.5(5) . . ?
N1 C1 C10 126.5(5) . . ?
C2 C1 C10 126.9(5) . . ?
C1 C2 Br1 125.5(5) . . ?
C3 C2 Br1 124.4(5) . . ?
C3 C2 C1 110.0(5) . . ?
C2 C3 H3 127.1 . . ?
C2 C3 C4 105.7(6) . . ?
C4 C3 H3 127.1 . . ?
N1 C4 C3 109.5(5) . . ?
N1 C4 C5 122.2(5) . . ?
C3 C4 C5 128.2(6) . . ?
C4 C5 C16 119.9(6) . . ?
C6 C5 C4 120.1(6) . . ?
C6 C5 C16 119.9(6) . . ?
N2 C6 C7 108.8(6) . . ?
C5 C6 N2 120.7(6) . . ?
C5 C6 C7 130.4(6) . . ?
C6 C7 H7 126.5 . . ?
C8 C7 C6 107.0(6) . . ?
C8 C7 H7 126.5 . . ?
C7 C8 Br2 124.9(5) . . ?
C7 C8 C9 108.8(6) . . ?
C9 C8 Br2 126.2(5) . . ?
N2 C9 C8 107.4(6) . . ?
N2 C9 C25 124.0(8) . . ?
C25 C9 C8 128.5(8) . . ?
C11 C10 C1 122.2(7) . . ?
C15 C10 C1 119.5(7) . . ?
C15 C10 C11 118.2(6) . . ?
C10 C11 H11 119.9 . . ?
C12 C11 C10 120.2(7) . . ?
C12 C11 H11 119.9 . . ?
C11 C12 H12 120.0 . . ?
C13 C12 C11 120.0(8) . . ?
C13 C12 H12 120.0 . . ?
C12 C13 Cl1 120.0(7) . . ?
C14 C13 Cl1 118.6(7) . . ?
C14 C13 C12 121.3(7) . . ?
C13 C14 H14 120.3 . . ?
C13 C14 C15 119.3(8) . . ?
C15 C14 H14 120.3 . . ?
C10 C15 C14 121.0(8) . . ?
C10 C15 H15 119.5 . . ?
C14 C15 H15 119.5 . . ?
C17 C16 C5 119.5(6) . . ?
C21 C16 C5 120.2(6) . . ?
C21 C16 C17 120.3(6) . . ?
C16 C17 C22 121.8(6) . . ?
C18 C17 C16 118.2(6) . . ?
C18 C17 C22 120.0(6) . . ?
C17 C18 H18 118.6 . . ?
C19 C18 C17 122.8(6) . . ?
C19 C18 H18 118.6 . . ?
C18 C19 C20 117.9(6) . . ?
C18 C19 C23 121.0(7) . . ?
C20 C19 C23 121.1(7) . . ?
C19 C20 H20 119.1 . . ?
C19 C20 C21 121.8(7) . . ?
C21 C20 H20 119.1 . . ?
C16 C21 C20 119.0(6) . . ?
C16 C21 C24 121.4(6) . . ?
C20 C21 C24 119.5(7) . . ?
C17 C22 H22A 109.5 . . ?
C17 C22 H22B 109.5 . . ?
C17 C22 H22C 109.5 . . ?
H22A C22 H22B 109.5 . . ?
H22A C22 H22C 109.5 . . ?
H22B C22 H22C 109.5 . . ?
C19 C23 H23A 109.5 . . ?
C19 C23 H23B 109.5 . . ?
C19 C23 H23C 109.5 . . ?
H23A C23 H23B 109.5 . . ?
H23A C23 H23C 109.5 . . ?
H23B C23 H23C 109.5 . . ?
C21 C24 H24A 109.5 . . ?
C21 C24 H24B 109.5 . . ?
C21 C24 H24C 109.5 . . ?
H24A C24 H24B 109.5 . . ?
H24A C24 H24C 109.5 . . ?
H24B C24 H24C 109.5 . . ?
C9 C25 H25 112.4 . . ?
C9 C25 H25A 106.2 . . ?
C26 C25 C9 135.2(12) . . ?
C26 C25 H25 112.4 . . ?
C26A C25 C9 147.6(19) . . ?
C26A C25 H25A 106.2 . . ?
N3 C26 H26 114.4 . . ?
C25 C26 N3 131.2(16) . . ?
C25 C26 H26 114.4 . . ?
N3A C26A H26A 115.7 . . ?
C25 C26A N3A 129(3) . . ?
C25 C26A H26A 115.7 . . ?
N3 C27 H27A 112.7 . . ?
N3 C27 H27B 112.7 . . ?
H27A C27 H27B 110.2 . . ?
C28 C27 N3 95(2) . . ?
C28 C27 H27A 112.7 . . ?
C28 C27 H27B 112.7 . . ?
N3A C27A H27C 110.2 . . ?
N3A C27A H27D 110.2 . . ?
N3A C27A C28A 108(5) . . ?
H27C C27A H27D 108.5 . . ?
C28A C27A H27C 110.2 . . ?
C28A C27A H27D 110.2 . . ?
C27 C28 H28A 109.9 . . ?
C27 C28 H28B 111.1 . . ?
C27 C28 H28C 107.3 . . ?
H28A C28 H28B 109.5 . . ?
H28A C28 H28C 109.5 . . ?
H28B C28 H28C 109.5 . . ?
C27A C28A H28D 110.6 . . ?
C27A C28A H28E 105.6 . . ?
C27A C28A H28F 112.1 . . ?
H28D C28A H28E 109.5 . . ?
H28D C28A H28F 109.4 . . ?
H28E C28A H28F 109.4 . . ?
N3 C29 H29A 109.3 . . ?
N3 C29 H29B 109.3 . . ?
H29A C29 H29B 108.0 . . ?
C30 C29 N3 111(2) . . ?
C30 C29 H29A 109.3 . . ?
C30 C29 H29B 109.3 . . ?
N3A C29A H29C 113.3 . . ?
N3A C29A H29D 113.3 . . ?
H29C C29A H29D 110.6 . . ?
C30A C29A N3A 92(4) . . ?
C30A C29A H29C 113.3 . . ?
C30A C29A H29D 113.3 . . ?
C29 C30 H30A 109.8 . . ?
C29 C30 H30B 109.1 . . ?
C29 C30 H30C 109.5 . . ?
H30A C30 H30B 109.5 . . ?
H30A C30 H30C 109.5 . . ?
H30B C30 H30C 109.5 . . ?
C29A C30A H30D 103.5 . . ?
C29A C30A H30E 112.3 . . ?
C29A C30A H30F 112.4 . . ?
H30D C30A H30E 109.5 . . ?
H30D C30A H30F 109.5 . . ?
H30E C30A H30F 109.5 . . ?
F1 B1 N1 111.5(6) . . ?
F1 B1 N2 107.6(6) . . ?
F2 B1 F1 109.7(6) . . ?
F2 B1 N1 110.7(6) . . ?
F2 B1 N2 110.2(6) . . ?
N1 B1 N2 107.0(5) . . ?

loop_
_geom_bond_atom_site_label_1
_geom_bond_atom_site_label_2
_geom_bond_distance
_geom_bond_site_symmetry_2
_geom_bond_publ_flag
Br1 C2 1.888(6) . ?
Br2 C8 1.862(7) . ?
Cl1 C13 1.748(8) . ?
F1 B1 1.382(10) . ?
F2 B1 1.368(9) . ?
N1 C1 1.369(8) . ?
N1 C4 1.372(8) . ?
N1 B1 1.544(9) . ?
N2 C6 1.414(8) . ?
N2 C9 1.364(9) . ?
N2 B1 1.554(10) . ?
N3 C26 1.328(19) . ?
N3 C27 1.55(3) . ?
N3 C29 1.50(2) . ?
N3A C26A 1.47(4) . ?
N3A C27A 1.47(5) . ?
N3A C29A 1.72(5) . ?
C1 C2 1.403(8) . ?
C1 C10 1.475(8) . ?
C2 C3 1.362(9) . ?
C3 H3 0.9300 . ?
C3 C4 1.393(9) . ?
C4 C5 1.410(9) . ?
C5 C6 1.375(9) . ?
C5 C16 1.495(8) . ?
C6 C7 1.420(9) . ?
C7 H7 0.9300 . ?
C7 C8 1.362(10) . ?
C8 C9 1.456(10) . ?
C9 C25 1.416(11) . ?
C10 C11 1.388(10) . ?
C10 C15 1.377(11) . ?
C11 H11 0.9300 . ?
C11 C12 1.381(11) . ?
C12 H12 0.9300 . ?
C12 C13 1.353(13) . ?
C13 C14 1.350(14) . ?
C14 H14 0.9300 . ?
C14 C15 1.388(11) . ?
C15 H15 0.9300 . ?
C16 C17 1.396(9) . ?
C16 C21 1.391(10) . ?
C17 C18 1.393(9) . ?
C17 C22 1.492(11) . ?
C18 H18 0.9300 . ?
C18 C19 1.373(10) . ?
C19 C20 1.377(11) . ?
C19 C23 1.511(10) . ?
C20 H20 0.9300 . ?
C20 C21 1.397(9) . ?
C21 C24 1.510(10) . ?
C22 H22A 0.9600 . ?
C22 H22B 0.9600 . ?
C22 H22C 0.9600 . ?
C23 H23A 0.9600 . ?
C23 H23B 0.9600 . ?
C23 H23C 0.9600 . ?
C24 H24A 0.9600 . ?
C24 H24B 0.9600 . ?
C24 H24C 0.9600 . ?
C25 H25 0.9300 . ?
C25 H25A 0.9300 . ?
C25 C26 1.240(15) . ?
C25 C26A 1.16(2) . ?
C26 H26 0.9300 . ?
C26A H26A 0.9300 . ?
C27 H27A 0.9700 . ?
C27 H27B 0.9700 . ?
C27 C28 1.5398(14) . ?
C27A H27C 0.9700 . ?
C27A H27D 0.9700 . ?
C27A C28A 1.48(7) . ?
C28 H28A 0.9599 . ?
C28 H28B 0.9598 . ?
C28 H28C 0.9600 . ?
C28A H28D 0.9597 . ?
C28A H28E 0.9600 . ?
C28A H28F 0.9602 . ?
C29 H29A 0.9700 . ?
C29 H29B 0.9700 . ?
C29 C30 1.45(3) . ?
C29A H29C 0.9700 . ?
C29A H29D 0.9700 . ?
C29A C30A 1.27(6) . ?
C30 H30A 0.9599 . ?
C30 H30B 0.9600 . ?
C30 H30C 0.9601 . ?
C30A H30D 0.9599 . ?
C30A H30E 0.9598 . ?
C30A H30F 0.9600 . ?

loop_
_geom_torsion_atom_site_label_1
_geom_torsion_atom_site_label_2
_geom_torsion_atom_site_label_3
_geom_torsion_atom_site_label_4
_geom_torsion
_geom_torsion_site_symmetry_1
_geom_torsion_site_symmetry_2
_geom_torsion_site_symmetry_3
_geom_torsion_site_symmetry_4
_geom_torsion_publ_flag
Br1 C2 C3 C4 -178.0(6) . . . . ?
Br2 C8 C9 N2 179.5(6) . . . . ?
Br2 C8 C9 C25 -1.9(15) . . . . ?
Cl1 C13 C14 C15 -179.7(7) . . . . ?
N1 C1 C2 Br1 176.8(5) . . . . ?
N1 C1 C2 C3 0.2(9) . . . . ?
N1 C1 C10 C11 -49.7(11) . . . . ?
N1 C1 C10 C15 134.6(8) . . . . ?
N1 C4 C5 C6 -4.6(10) . . . . ?
N1 C4 C5 C16 177.5(6) . . . . ?
N2 C6 C7 C8 -1.6(10) . . . . ?
N2 C9 C25 C26 -176.1(17) . . . . ?
N2 C9 C25 C26A 11(5) . . . . ?
C1 N1 C4 C3 -1.9(8) . . . . ?
C1 N1 C4 C5 174.0(6) . . . . ?
C1 N1 B1 F1 75.9(9) . . . . ?
C1 N1 B1 F2 -46.5(10) . . . . ?
C1 N1 B1 N2 -166.7(7) . . . . ?
C1 C2 C3 C4 -1.3(9) . . . . ?
C1 C10 C11 C12 -175.9(7) . . . . ?
C1 C10 C15 C14 175.2(8) . . . . ?
C2 C1 C10 C11 126.3(8) . . . . ?
C2 C1 C10 C15 -49.4(11) . . . . ?
C2 C3 C4 N1 2.0(8) . . . . ?
C2 C3 C4 C5 -173.6(7) . . . . ?
C3 C4 C5 C6 170.5(8) . . . . ?
C3 C4 C5 C16 -7.4(11) . . . . ?
C4 N1 C1 C2 1.1(8) . . . . ?
C4 N1 C1 C10 177.8(7) . . . . ?
C4 N1 B1 F1 -106.0(7) . . . . ?
C4 N1 B1 F2 131.5(7) . . . . ?
C4 N1 B1 N2 11.4(9) . . . . ?
C4 C5 C6 N2 4.3(10) . . . . ?
C4 C5 C6 C7 -174.3(8) . . . . ?
C4 C5 C16 C17 -85.4(8) . . . . ?
C4 C5 C16 C21 93.4(8) . . . . ?
C5 C6 C7 C8 177.2(8) . . . . ?
C5 C16 C17 C18 -179.6(6) . . . . ?
C5 C16 C17 C22 0.4(11) . . . . ?
C5 C16 C21 C20 179.9(7) . . . . ?
C5 C16 C21 C24 -1.7(11) . . . . ?
C6 N2 C9 C8 1.2(9) . . . . ?
C6 N2 C9 C25 -177.4(9) . . . . ?
C6 N2 B1 F1 108.3(8) . . . . ?
C6 N2 B1 F2 -132.1(7) . . . . ?
C6 N2 B1 N1 -11.6(9) . . . . ?
C6 C5 C16 C17 96.7(8) . . . . ?
C6 C5 C16 C21 -84.6(9) . . . . ?
C6 C7 C8 Br2 -179.4(6) . . . . ?
C6 C7 C8 C9 2.3(10) . . . . ?
C7 C8 C9 N2 -2.3(10) . . . . ?
C7 C8 C9 C25 176.3(11) . . . . ?
C8 C9 C25 C26 5(3) . . . . ?
C8 C9 C25 C26A -168(5) . . . . ?
C9 N2 C6 C5 -178.7(7) . . . . ?
C9 N2 C6 C7 0.1(9) . . . . ?
C9 N2 B1 F1 -67.4(9) . . . . ?
C9 N2 B1 F2 52.2(10) . . . . ?
C9 N2 B1 N1 172.6(7) . . . . ?
C9 C25 C26 N3 -178.6(19) . . . . ?
C9 C25 C26A N3A -165(3) . . . . ?
C10 C1 C2 Br1 0.2(12) . . . . ?
C10 C1 C2 C3 -176.5(8) . . . . ?
C10 C11 C12 C13 0.2(13) . . . . ?
C11 C10 C15 C14 -0.7(12) . . . . ?
C11 C12 C13 Cl1 178.8(7) . . . . ?
C11 C12 C13 C14 0.5(14) . . . . ?
C12 C13 C14 C15 -1.3(15) . . . . ?
C13 C14 C15 C10 1.4(14) . . . . ?
C15 C10 C11 C12 -0.1(11) . . . . ?
C16 C5 C6 N2 -177.8(6) . . . . ?
C16 C5 C6 C7 3.6(12) . . . . ?
C16 C17 C18 C19 0.3(10) . . . . ?
C17 C16 C21 C20 -1.3(11) . . . . ?
C17 C16 C21 C24 177.1(8) . . . . ?
C17 C18 C19 C20 -2.3(11) . . . . ?
C17 C18 C19 C23 177.8(7) . . . . ?
C18 C19 C20 C21 2.5(11) . . . . ?
C19 C20 C21 C16 -0.7(12) . . . . ?
C19 C20 C21 C24 -179.2(8) . . . . ?
C21 C16 C17 C18 1.6(10) . . . . ?
C21 C16 C17 C22 -178.4(8) . . . . ?
C22 C17 C18 C19 -179.8(8) . . . . ?
C23 C19 C20 C21 -177.5(8) . . . . ?
C26 N3 C27 C28 -108(3) . . . . ?
C26 N3 C29 C30 -96(3) . . . . ?
C26A N3A C27A C28A -74(5) . . . . ?
C26A N3A C29A C30A -130(4) . . . . ?
C27 N3 C26 C25 23(4) . . . . ?
C27 N3 C29 C30 58(3) . . . . ?
C27A N3A C26A C25 -30(7) . . . . ?
C27A N3A C29A C30A 102(5) . . . . ?
C29 N3 C26 C25 179(2) . . . . ?
C29 N3 C27 C28 97(3) . . . . ?
C29A N3A C26A C25 -159(4) . . . . ?
C29A N3A C27A C28A 42(5) . . . . ?
B1 N1 C1 C2 179.4(7) . . . . ?
B1 N1 C1 C10 -3.9(12) . . . . ?
B1 N1 C4 C3 179.7(6) . . . . ?
B1 N1 C4 C5 -4.4(10) . . . . ?
B1 N2 C6 C5 4.8(11) . . . . ?
B1 N2 C6 C7 -176.3(7) . . . . ?
B1 N2 C9 C8 177.5(7) . . . . ?
B1 N2 C9 C25 -1.1(14) . . . . ?
